data_4085186
loop_
_publ_author_name
'Du, Shizhen'
'Kong, Shaoliang'
'Shi, Qisong'
'Mao, Jing'
'Guo, Cunyue'
'Yi, Jianjun'
'Liang, Tongling'
'Sun, Wen-Hua'

_publ_section_title
;
 Enhancing the Activity and Thermal Stability of Nickel Complex
 Precatalysts Using 1-[2,6-Bis(bis(4-fluorophenyl)methyl)-4-methyl
 phenylimino]-2-aryliminoacenaphthylene Derivatives
;
_journal_issue 3
_journal_name_full Organometallics
_journal_page_first 582
_journal_paper_doi 10.1021/om500943u
_journal_volume 34
_journal_year 2015
_chemical_formula_sum 'C54 H40 Cl2 F4 N2 Ni'
_chemical_formula_weight 922.49
_chemical_name_systematic
;
 ?
;
_space_group_IT_number 9
_symmetry_cell_setting monoclinic
_symmetry_space_group_name_Hall 'C -2yc'
_symmetry_space_group_name_H-M 'C 1 c 1'
_atom_sites_solution_hydrogens geom
_atom_sites_solution_primary direct
_atom_sites_solution_secondary difmap
_audit_creation_method SHELXL-97
_cell_angle_alpha 90.00
_cell_angle_beta 100.84(3)
_cell_angle_gamma 90.00
_cell_formula_units_Z 4
_cell_length_a 18.094(4)
_cell_length_b 10.722(2)
_cell_length_c 27.958(6)
_cell_measurement_temperature 173(2)
_cell_measurement_theta_max 27.44
_cell_measurement_theta_min 1.48
_cell_volume 5327(2)
_computing_cell_refinement 'CrystalClear (Rigaku Inc., 2007)'
_computing_data_collection 'CrystalClear (Rigaku Inc., 2007)'
_computing_data_reduction 'CrystalClear (Rigaku Inc., 2007)'
_computing_molecular_graphics 'XP in Siemens SHELXTL (Sheldrick, 1994)'
_computing_publication_material 'SHELX97 (Sheldrick, 1997)'
_computing_structure_refinement 'SHELXL-97 (Sheldrick, 1997)'
_computing_structure_solution 'SHELXS-97 (Sheldrick, 1990)'
_diffrn_ambient_temperature 173(2)
_diffrn_measured_fraction_theta_full 0.997
_diffrn_measured_fraction_theta_max 0.997
_diffrn_measurement_device_type 'Saturn724+ CCD'
_diffrn_measurement_method '\w scans at fixed \c = 45\%'
_diffrn_radiation_monochromator graphite
_diffrn_radiation_source 'sealed tube'
_diffrn_radiation_type MoK\a
_diffrn_radiation_wavelength 0.71073
_diffrn_reflns_av_R_equivalents 0.0492
_diffrn_reflns_av_sigmaI/netI 0.0718
_diffrn_reflns_limit_h_max 23
_diffrn_reflns_limit_h_min -23
_diffrn_reflns_limit_k_max 13
_diffrn_reflns_limit_k_min -13
_diffrn_reflns_limit_l_max 36
_diffrn_reflns_limit_l_min -35
_diffrn_reflns_number 16830
_diffrn_reflns_theta_full 27.44
_diffrn_reflns_theta_max 27.44
_diffrn_reflns_theta_min 1.48
_diffrn_standards_decay_% none
_diffrn_standards_interval_count none
_diffrn_standards_interval_time none
_diffrn_standards_number none
_exptl_absorpt_coefficient_mu 0.512
_exptl_absorpt_correction_T_max .0000
_exptl_absorpt_correction_T_min .0000
_exptl_absorpt_correction_type empirical
_exptl_absorpt_process_details 'SADABS (Sheldrick, 1996)'
_exptl_crystal_colour red
_exptl_crystal_density_diffrn 1.150
_exptl_crystal_density_method 'not measured'
_exptl_crystal_description plate
_exptl_crystal_F_000 1904
_exptl_crystal_size_max 0.636
_exptl_crystal_size_mid 0.429
_exptl_crystal_size_min 0.164
_platon_squeeze_details ' ?'
_refine_diff_density_max 0.563
_refine_diff_density_min -0.505
_refine_diff_density_rms 0.108
_refine_ls_abs_structure_details 'Flack H D (1983), Acta Cryst. A39, 876-881'
_refine_ls_abs_structure_Flack 0.053(14)
_refine_ls_extinction_method none
_refine_ls_goodness_of_fit_ref 1.035
_refine_ls_hydrogen_treatment constr
_refine_ls_matrix_type full
_refine_ls_number_parameters 568
_refine_ls_number_reflns 11309
_refine_ls_number_restraints 3
_refine_ls_restrained_S_all 1.035
_refine_ls_R_factor_gt 0.0678
_refine_ls_shift/su_max 0.001
_refine_ls_shift/su_mean 0.000
_refine_ls_structure_factor_coef Fsqd
_refine_ls_weighting_details 'calc w=1/[\s^2^(Fo^2^)+(0.1033P)^2^+5.2719P] where P=(Fo^2^+2Fc^2^)/3'
_refine_ls_weighting_scheme calc
_refine_ls_wR_factor_gt 0.1758
_refine_ls_wR_factor_ref 0.1854
_reflns_number_gt 10155
_reflns_number_total 11309
_reflns_threshold_expression >2sigma(I)
_cod_data_source_file om500943u_si_001.cif
_cod_data_source_block C4
_cod_depositor_comments
;
The following automatic conversions were performed:

'_symmetry_cell_setting' value 'Monoclinic' changed to 'monoclinic'
according to
/home/saulius/struct/COD-crude-data--automatic-downloads/rss-feeds/ACS/lib/dictionaries/cif_core.dic
dictionary named 'cif_core.dic' version 2.4.2 from 2011-04-26.

Automatic conversion script
Id: cif_fix_values 2935 2014-11-11 08:27:57Z andrius 

 Adding full bibliography for 4085186--4085187.cif.
;
_cod_original_cell_volume 5327.4(18)
_cod_original_sg_symbol_H-M Cc
_cod_database_code 4085186
_refine_ls_r_factor_ref 0.0732

loop_
_symmetry_equiv_pos_as_xyz
'x, y, z'
'x, -y, z+1/2'
'x+1/2, y+1/2, z'
'x+1/2, -y+1/2, z+1/2'

loop_
_atom_site_label
_atom_site_type_symbol
_atom_site_fract_x
_atom_site_fract_y
_atom_site_fract_z
_atom_site_U_iso_or_equiv
_atom_site_adp_type
_atom_site_occupancy
_atom_site_symmetry_multiplicity
_atom_site_calc_flag
_atom_site_refinement_flags
Ni1 Ni 0.02138(2) 0.66084(5) 0.100557(18) 0.02978(13) Uani 1 1 d .
Cl1 Cl -0.07926(7) 0.54137(13) 0.08316(6) 0.0511(3) Uani 1 1 d .
Cl2 Cl 0.02920(7) 0.86110(12) 0.08479(6) 0.0510(3) Uani 1 1 d .
F3 F 0.44867(18) 0.6764(3) 0.18122(12) 0.0548(8) Uani 1 1 d .
F2 F 0.2517(2) 0.0527(3) 0.18263(12) 0.0570(8) Uani 1 1 d .
C48 C 0.1915(2) 0.8509(3) 0.00005(15) 0.0266(8) Uani 1 1 d .
C28 C 0.0553(2) 0.3316(3) 0.04140(14) 0.0264(8) Uani 1 1 d .
H28A H 0.0260 0.3845 0.0607 0.032 Uiso 1 1 calc R
N1 N 0.07542(19) 0.6325(3) 0.16982(13) 0.0267(6) Uani 1 1 d .
C11 C 0.1572(2) 0.5357(4) 0.12309(16) 0.0313(8) Uani 1 1 d U
C23 C 0.1640(2) 0.6233(4) 0.01218(14) 0.0246(7) Uani 1 1 d .
C47 C 0.3253(2) 0.6735(4) 0.06332(16) 0.0310(8) Uani 1 1 d .
H47A H 0.3251 0.6444 0.0312 0.037 Uiso 1 1 calc R
N2 N 0.11086(17) 0.5665(3) 0.08404(11) 0.0219(6) Uani 1 1 d U
C46 C 0.3878(3) 0.6567(5) 0.09875(18) 0.0374(10) Uani 1 1 d .
H46A H 0.4313 0.6176 0.0912 0.045 Uiso 1 1 calc R
C43 C 0.2640(3) 0.7781(4) 0.12067(17) 0.0348(9) Uani 1 1 d .
H43A H 0.2216 0.8216 0.1279 0.042 Uiso 1 1 calc R
C22 C 0.1262(2) 0.5347(3) 0.03651(14) 0.0234(7) Uani 1 1 d .
C36 C 0.0955(3) 0.2453(4) 0.12664(16) 0.0336(8) Uani 1 1 d .
H36A H 0.0538 0.2883 0.1349 0.040 Uiso 1 1 calc R
C40 C 0.1670(3) 0.1834(4) 0.06620(17) 0.0341(9) Uani 1 1 d .
H40A H 0.1745 0.1835 0.0335 0.041 Uiso 1 1 calc R
C24 C 0.1777(2) 0.5916(4) -0.03342(15) 0.0289(8) Uani 1 1 d .
H24A H 0.2036 0.6491 -0.0502 0.035 Uiso 1 1 calc R
F1 F -0.1628(2) 0.0775(4) -0.09596(14) 0.0691(10) Uani 1 1 d .
C30 C -0.0624(3) 0.3241(5) -0.02259(17) 0.0380(10) Uani 1 1 d .
H30A H -0.0665 0.4115 -0.0182 0.046 Uiso 1 1 calc R
C39 C 0.2160(3) 0.1159(4) 0.10165(19) 0.0395(10) Uani 1 1 d .
H39A H 0.2571 0.0706 0.0936 0.047 Uiso 1 1 calc R
C27 C 0.0990(2) 0.4218(4) 0.01492(14) 0.0271(8) Uani 1 1 d .
C41 C 0.1889(2) 0.7464(3) 0.03609(14) 0.0259(7) Uani 1 1 d .
H41A H 0.1489 0.7705 0.0547 0.031 Uiso 1 1 calc R
C5 C 0.2506(2) 0.4708(4) 0.18644(17) 0.0349(9) Uani 1 1 d .
C26 C 0.1153(2) 0.3948(4) -0.03083(16) 0.0325(8) Uani 1 1 d .
H26A H 0.0991 0.3174 -0.0457 0.039 Uiso 1 1 calc R
C16 C 0.0120(3) 0.7317(5) 0.30220(16) 0.0381(10) Uani 1 1 d .
C44 C 0.3259(3) 0.7614(5) 0.15686(18) 0.0399(10) Uani 1 1 d .
H44A H 0.3272 0.7926 0.1888 0.048 Uiso 1 1 calc R
F4 F 0.1851(2) 1.1326(4) -0.10176(15) 0.0672(10) Uani 1 1 d .
C25 C 0.1546(2) 0.4778(4) -0.05550(15) 0.0321(8) Uani 1 1 d .
C35 C 0.1073(2) 0.2505(4) 0.07853(16) 0.0307(8) Uani 1 1 d .
C42 C 0.2615(2) 0.7336(4) 0.07414(15) 0.0295(8) Uani 1 1 d .
C37 C 0.1427(3) 0.1797(4) 0.16214(18) 0.0412(10) Uani 1 1 d .
H37A H 0.1348 0.1769 0.1948 0.049 Uiso 1 1 calc R
C51 C 0.1877(3) 1.0394(5) -0.0686(2) 0.0465(11) Uani 1 1 d .
C15 C -0.0122(3) 0.6209(5) 0.28050(18) 0.0404(10) Uani 1 1 d .
H15A H -0.0429 0.5670 0.2954 0.049 Uiso 1 1 calc R
C54 C 0.1663(3) 0.4456(5) -0.1066(2) 0.0502(13) Uani 1 1 d .
H54A H 0.1945 0.5128 -0.1188 0.075 Uiso 1 1 calc R
H54B H 0.1173 0.4359 -0.1282 0.075 Uiso 1 1 calc R
H54C H 0.1946 0.3675 -0.1057 0.075 Uiso 1 1 calc R
C45 C 0.3869(3) 0.6965(5) 0.1449(2) 0.0422(11) Uani 1 1 d .
C6 C 0.3173(3) 0.4178(5) 0.2121(2) 0.0440(11) Uani 1 1 d .
C10 C 0.2291(2) 0.4692(4) 0.13434(16) 0.0278(8) Uani 1 1 d .
C9 C 0.2754(2) 0.4130(4) 0.10771(17) 0.0324(8) Uani 1 1 d .
H9A H 0.2627 0.4111 0.0732 0.039 Uiso 1 1 calc R
C12 C 0.1369(2) 0.5744(4) 0.17150(15) 0.0272(7) Uani 1 1 d .
C29 C -0.0032(2) 0.2591(4) 0.00494(16) 0.0318(8) Uani 1 1 d .
C13 C 0.0531(2) 0.6669(4) 0.21569(15) 0.0278(8) Uani 1 1 d .
C32 C -0.1093(3) 0.1398(6) -0.0619(2) 0.0484(12) Uani 1 1 d .
C18 C 0.0767(3) 0.7815(4) 0.23688(16) 0.0348(9) Uani 1 1 d .
C4 C 0.1974(2) 0.5324(4) 0.21013(16) 0.0341(9) Uani 1 1 d .
C17 C 0.0572(3) 0.8114(5) 0.28061(18) 0.0423(10) Uani 1 1 d .
H17A H 0.0747 0.8871 0.2964 0.051 Uiso 1 1 calc R
C21 C -0.0095(3) 0.7640(6) 0.35186(19) 0.0506(13) Uani 1 1 d .
H21A H -0.0409 0.6972 0.3613 0.076 Uiso 1 1 calc R
H21B H -0.0375 0.8427 0.3490 0.076 Uiso 1 1 calc R
H21C H 0.0363 0.7724 0.3767 0.076 Uiso 1 1 calc R
C3 C 0.2127(3) 0.5407(6) 0.2606(2) 0.0508(13) Uani 1 1 d .
H3A H 0.1774 0.5780 0.2774 0.061 Uiso 1 1 calc R
C14 C 0.0082(3) 0.5863(4) 0.23613(17) 0.0362(9) Uani 1 1 d .
C38 C 0.2029(3) 0.1172(5) 0.14809(19) 0.0416(10) Uani 1 1 d .
C7 C 0.3631(3) 0.3601(5) 0.1816(2) 0.0488(13) Uani 1 1 d .
H7A H 0.4092 0.3225 0.1966 0.059 Uiso 1 1 calc R
C8 C 0.3437(3) 0.3568(5) 0.1327(2) 0.0417(11) Uani 1 1 d .
H8A H 0.3760 0.3164 0.1144 0.050 Uiso 1 1 calc R
C34 C -0.0005(3) 0.1310(5) -0.0001(2) 0.0426(11) Uani 1 1 d .
H34A H 0.0385 0.0846 0.0197 0.051 Uiso 1 1 calc R
C53 C 0.1253(3) 0.8782(5) -0.0339(2) 0.0432(11) Uani 1 1 d .
H53A H 0.0813 0.8302 -0.0336 0.052 Uiso 1 1 calc R
C49 C 0.2539(3) 0.9204(4) -0.00193(19) 0.0408(10) Uani 1 1 d .
H49A H 0.2994 0.9021 0.0200 0.049 Uiso 1 1 calc R
C31 C -0.1162(3) 0.2621(5) -0.0567(2) 0.0467(12) Uani 1 1 d .
H31A H -0.1568 0.3064 -0.0759 0.056 Uiso 1 1 calc R
C52 C 0.1232(3) 0.9734(5) -0.0675(2) 0.0508(13) Uani 1 1 d .
H52A H 0.0779 0.9927 -0.0894 0.061 Uiso 1 1 calc R
C1 C 0.3307(4) 0.4315(7) 0.2620(2) 0.0652(17) Uani 1 1 d .
H1A H 0.3755 0.3975 0.2806 0.078 Uiso 1 1 calc R
C19 C 0.1284(4) 0.8656(6) 0.2143(2) 0.0592(16) Uani 1 1 d .
H19A H 0.1389 0.9417 0.2338 0.089 Uiso 1 1 calc R
H19B H 0.1040 0.8876 0.1811 0.089 Uiso 1 1 calc R
H19C H 0.1757 0.8217 0.2135 0.089 Uiso 1 1 calc R
C2 C 0.2806(4) 0.4938(7) 0.2864(2) 0.0644(16) Uani 1 1 d .
H2A H 0.2930 0.5042 0.3207 0.077 Uiso 1 1 calc R
C20 C -0.0157(4) 0.4615(5) 0.2135(2) 0.0585(15) Uani 1 1 d .
H20A H 0.0025 0.4529 0.1828 0.088 Uiso 1 1 calc R
H20B H -0.0708 0.4558 0.2072 0.088 Uiso 1 1 calc R
H20C H 0.0055 0.3948 0.2359 0.088 Uiso 1 1 calc R
C50 C 0.2528(4) 1.0188(6) -0.0355(3) 0.0607(16) Uani 1 1 d .
H50A H 0.2959 1.0694 -0.0353 0.073 Uiso 1 1 calc R
C33 C -0.0550(3) 0.0693(6) -0.0341(2) 0.0540(14) Uani 1 1 d .
H33A H -0.0540 -0.0188 -0.0377 0.065 Uiso 1 1 calc R

loop_
_atom_site_aniso_label
_atom_site_aniso_U_11
_atom_site_aniso_U_22
_atom_site_aniso_U_33
_atom_site_aniso_U_23
_atom_site_aniso_U_13
_atom_site_aniso_U_12
Ni1 0.0267(2) 0.0348(2) 0.0283(2) -0.0011(2) 0.00609(18) 0.0039(2)
Cl1 0.0340(5) 0.0545(7) 0.0647(9) -0.0155(6) 0.0093(5) -0.0034(5)
Cl2 0.0492(7) 0.0410(6) 0.0681(9) 0.0108(5) 0.0246(6) 0.0086(5)
F3 0.0440(16) 0.071(2) 0.0434(17) 0.0050(15) -0.0061(13) -0.0059(15)
F2 0.063(2) 0.0517(17) 0.0530(19) 0.0162(15) 0.0017(15) 0.0076(15)
C48 0.032(2) 0.0225(17) 0.027(2) -0.0002(14) 0.0099(16) -0.0010(14)
C28 0.0303(19) 0.0267(18) 0.0245(19) -0.0023(14) 0.0109(15) -0.0005(15)
N1 0.0279(16) 0.0298(16) 0.0241(16) 0.0008(12) 0.0093(13) 0.0026(13)
C11 0.036(2) 0.0299(19) 0.029(2) -0.0015(16) 0.0103(17) -0.0039(17)
C23 0.0235(17) 0.0235(16) 0.0255(19) -0.0007(14) 0.0010(14) -0.0018(13)
C47 0.0279(19) 0.036(2) 0.031(2) 0.0019(16) 0.0091(16) -0.0011(16)
N2 0.0217(14) 0.0242(14) 0.0198(14) -0.0015(11) 0.0040(11) -0.0020(11)
C46 0.032(2) 0.045(3) 0.036(2) 0.0032(18) 0.0085(18) -0.0034(18)
C43 0.037(2) 0.033(2) 0.036(2) -0.0034(17) 0.0124(18) -0.0062(17)
C22 0.0205(16) 0.0241(17) 0.0258(18) -0.0013(14) 0.0052(14) 0.0036(13)
C36 0.037(2) 0.035(2) 0.029(2) 0.0001(16) 0.0087(16) -0.0055(17)
C40 0.038(2) 0.035(2) 0.031(2) -0.0039(17) 0.0113(18) -0.0003(18)
C24 0.034(2) 0.0264(18) 0.028(2) -0.0001(15) 0.0092(15) -0.0015(15)
F1 0.059(2) 0.087(3) 0.060(2) -0.0283(19) 0.0072(17) -0.0220(19)
C30 0.038(2) 0.044(2) 0.033(2) -0.0020(18) 0.0078(18) -0.0063(19)
C39 0.036(2) 0.036(2) 0.047(3) 0.003(2) 0.0085(19) 0.0007(18)
C27 0.0291(18) 0.0316(19) 0.0215(18) 0.0010(14) 0.0070(14) 0.0009(15)
C41 0.0273(18) 0.0225(16) 0.0281(19) -0.0014(14) 0.0057(15) -0.0044(14)
C5 0.029(2) 0.040(2) 0.034(2) 0.0077(18) 0.0048(17) 0.0030(17)
C26 0.036(2) 0.033(2) 0.030(2) -0.0055(16) 0.0103(16) -0.0066(17)
C16 0.035(2) 0.051(3) 0.028(2) -0.0028(18) 0.0060(17) 0.0067(19)
C44 0.042(2) 0.044(2) 0.034(2) -0.0030(18) 0.0071(19) -0.010(2)
F4 0.076(2) 0.058(2) 0.072(3) 0.0205(18) 0.023(2) 0.0063(18)
C25 0.039(2) 0.034(2) 0.026(2) -0.0013(16) 0.0116(16) -0.0028(17)
C35 0.0287(18) 0.0302(18) 0.034(2) -0.0028(16) 0.0075(16) -0.0029(15)
C42 0.0290(19) 0.0312(19) 0.030(2) -0.0027(15) 0.0088(15) -0.0071(15)
C37 0.053(3) 0.039(2) 0.032(2) 0.0030(18) 0.010(2) -0.002(2)
C51 0.055(3) 0.043(3) 0.044(3) 0.007(2) 0.013(2) 0.003(2)
C15 0.040(2) 0.049(3) 0.036(2) 0.000(2) 0.0166(19) -0.003(2)
C54 0.067(3) 0.047(3) 0.043(3) -0.011(2) 0.026(3) -0.016(3)
C45 0.037(2) 0.044(2) 0.043(3) 0.003(2) 0.000(2) -0.012(2)
C6 0.039(2) 0.049(3) 0.043(3) 0.007(2) 0.005(2) 0.006(2)
C10 0.0235(17) 0.0280(18) 0.032(2) -0.0004(15) 0.0057(15) -0.0007(15)
C9 0.0284(19) 0.037(2) 0.034(2) -0.0032(17) 0.0105(16) -0.0005(16)
C12 0.0242(17) 0.0274(18) 0.030(2) 0.0015(15) 0.0051(14) -0.0002(14)
C29 0.037(2) 0.0317(19) 0.030(2) -0.0027(16) 0.0141(17) -0.0081(16)
C13 0.0274(18) 0.0313(19) 0.0248(19) -0.0026(15) 0.0048(15) 0.0040(15)
C32 0.042(3) 0.068(3) 0.035(3) -0.012(2) 0.007(2) -0.014(2)
C18 0.040(2) 0.033(2) 0.033(2) -0.0048(17) 0.0128(18) -0.0031(18)
C4 0.032(2) 0.043(2) 0.029(2) 0.0036(17) 0.0091(16) 0.0034(18)
C17 0.044(2) 0.048(3) 0.035(2) -0.011(2) 0.0084(19) 0.001(2)
C21 0.052(3) 0.068(4) 0.035(3) -0.008(2) 0.016(2) 0.003(3)
C3 0.045(3) 0.065(3) 0.041(3) 0.000(2) 0.006(2) 0.009(2)
C14 0.040(2) 0.036(2) 0.036(2) -0.0020(17) 0.0170(18) -0.0032(18)
C38 0.043(2) 0.037(2) 0.044(3) 0.005(2) 0.005(2) -0.001(2)
C7 0.031(2) 0.055(3) 0.059(3) 0.005(2) 0.005(2) 0.011(2)
C8 0.034(2) 0.040(2) 0.054(3) 0.002(2) 0.014(2) 0.0064(18)
C34 0.041(2) 0.037(2) 0.048(3) -0.010(2) 0.004(2) -0.0037(19)
C53 0.040(2) 0.039(2) 0.047(3) 0.004(2) 0.001(2) -0.006(2)
C49 0.039(2) 0.038(2) 0.047(3) 0.011(2) 0.011(2) -0.001(2)
C31 0.039(2) 0.056(3) 0.044(3) 0.003(2) 0.004(2) -0.008(2)
C52 0.051(3) 0.047(3) 0.049(3) 0.012(2) -0.003(2) 0.000(2)
C1 0.055(3) 0.092(5) 0.047(3) 0.017(3) 0.003(3) 0.023(3)
C19 0.083(4) 0.050(3) 0.051(3) -0.014(2) 0.027(3) -0.021(3)
C2 0.065(4) 0.084(4) 0.042(3) 0.007(3) 0.007(3) 0.016(3)
C20 0.085(4) 0.044(3) 0.053(3) -0.007(2) 0.030(3) -0.021(3)
C50 0.059(3) 0.048(3) 0.080(4) 0.028(3) 0.023(3) -0.005(3)
C33 0.052(3) 0.049(3) 0.061(4) -0.019(3) 0.012(3) -0.009(2)

loop_
_atom_type_symbol
_atom_type_description
_atom_type_scat_dispersion_real
_atom_type_scat_dispersion_imag
_atom_type_scat_source
C C 0.0033 0.0016 'International Tables Vol C Tables 4.2.6.8 and 6.1.1.4'
H H 0.0000 0.0000 'International Tables Vol C Tables 4.2.6.8 and 6.1.1.4'
N N 0.0061 0.0033 'International Tables Vol C Tables 4.2.6.8 and 6.1.1.4'
F F 0.0171 0.0103 'International Tables Vol C Tables 4.2.6.8 and 6.1.1.4'
Cl Cl 0.1484 0.1585 'International Tables Vol C Tables 4.2.6.8 and 6.1.1.4'
Ni Ni 0.3393 1.1124 'International Tables Vol C Tables 4.2.6.8 and 6.1.1.4'

loop_
_geom_angle_atom_site_label_1
_geom_angle_atom_site_label_2
_geom_angle_atom_site_label_3
_geom_angle
N1 Ni1 N2 83.14(13)
N1 Ni1 Cl2 107.48(11)
N2 Ni1 Cl2 110.83(9)
N1 Ni1 Cl1 110.79(11)
N2 Ni1 Cl1 108.70(9)
Cl2 Ni1 Cl1 127.15(6)
C49 C48 C53 117.6(4)
C49 C48 C41 124.2(4)
C53 C48 C41 118.1(4)
C27 C28 C35 112.3(3)
C27 C28 C29 110.7(3)
C35 C28 C29 114.9(3)
C12 N1 C13 118.4(3)
C12 N1 Ni1 111.9(3)
C13 N1 Ni1 129.7(3)
N2 C11 C10 135.8(4)
N2 C11 C12 117.1(4)
C10 C11 C12 107.1(4)
C24 C23 C22 117.6(3)
C24 C23 C41 122.1(4)
C22 C23 C41 120.3(3)
C46 C47 C42 120.4(4)
C11 N2 C22 120.7(3)
C11 N2 Ni1 110.7(3)
C22 N2 Ni1 128.6(2)
C45 C46 C47 119.3(5)
C44 C43 C42 121.8(4)
C27 C22 C23 122.4(3)
C27 C22 N2 119.1(3)
C23 C22 N2 118.4(3)
C37 C36 C35 121.8(4)
C35 C40 C39 120.6(5)
C23 C24 C25 122.0(4)
C29 C30 C31 120.5(5)
C38 C39 C40 117.9(5)
C26 C27 C22 117.2(4)
C26 C27 C28 122.1(4)
C22 C27 C28 120.8(3)
C23 C41 C48 113.4(3)
C23 C41 C42 112.0(3)
C48 C41 C42 113.4(3)
C6 C5 C4 122.7(4)
C6 C5 C10 123.8(4)
C4 C5 C10 113.5(4)
C27 C26 C25 122.3(4)
C15 C16 C17 120.3(4)
C15 C16 C21 118.6(5)
C17 C16 C21 121.1(5)
C43 C44 C45 117.4(5)
C24 C25 C26 118.4(4)
C24 C25 C54 122.0(4)
C26 C25 C54 119.5(4)
C40 C35 C36 118.8(4)
C40 C35 C28 122.1(4)
C36 C35 C28 119.1(4)
C43 C42 C47 118.7(4)
C43 C42 C41 119.7(4)
C47 C42 C41 121.6(4)
C36 C37 C38 117.0(5)
F4 C51 C52 118.3(5)
F4 C51 C50 119.7(5)
C52 C51 C50 121.9(5)
C16 C15 C14 120.3(4)
C46 C45 F3 119.8(5)
C46 C45 C44 122.3(5)
F3 C45 C44 117.9(5)
C1 C6 C5 116.4(5)
C1 C6 C7 129.4(5)
C5 C6 C7 114.2(5)
C9 C10 C5 118.9(4)
C9 C10 C11 135.3(4)
C5 C10 C11 105.8(4)
C10 C9 C8 118.8(4)
N1 C12 C4 135.3(4)
N1 C12 C11 117.2(4)
C4 C12 C11 107.6(3)
C34 C29 C30 118.8(4)
C34 C29 C28 122.5(4)
C30 C29 C28 118.6(4)
C14 C13 C18 122.1(4)
C14 C13 N1 119.1(4)
C18 C13 N1 118.8(4)
C31 C32 C33 124.0(5)
C31 C32 F1 118.6(5)
C33 C32 F1 117.2(5)
C17 C18 C13 118.3(4)
C17 C18 C19 120.8(4)
C13 C18 C19 120.6(4)
C3 C4 C5 118.5(4)
C3 C4 C12 135.5(4)
C5 C4 C12 106.1(4)
C18 C17 C16 120.8(5)
C4 C3 C2 119.4(5)
C13 C14 C15 118.1(4)
C13 C14 C20 121.8(4)
C15 C14 C20 120.0(4)
C39 C38 F2 117.6(5)
C39 C38 C37 123.9(5)
F2 C38 C37 118.5(5)
C8 C7 C6 123.0(5)
C7 C8 C9 121.3(5)
C29 C34 C33 120.3(5)
C52 C53 C48 121.4(5)
C48 C49 C50 121.9(5)
C32 C31 C30 118.4(5)
C51 C52 C53 118.8(5)
C6 C1 C2 122.5(6)
C3 C2 C1 120.5(6)
C51 C50 C49 118.2(5)
C32 C33 C34 117.7(5)

loop_
_geom_bond_atom_site_label_1
_geom_bond_atom_site_label_2
_geom_bond_distance
Ni1 N1 2.021(4)
Ni1 N2 2.035(3)
Ni1 Cl2 2.2018(14)
Ni1 Cl1 2.2046(14)
F3 C45 1.379(6)
F2 C38 1.367(6)
C48 C49 1.361(6)
C48 C53 1.412(7)
C48 C41 1.514(5)
C28 C27 1.527(5)
C28 C35 1.534(6)
C28 C29 1.535(6)
N1 C12 1.269(5)
N1 C13 1.462(5)
C11 N2 1.289(5)
C11 C10 1.465(6)
C11 C12 1.525(6)
C23 C24 1.386(6)
C23 C22 1.417(5)
C23 C41 1.509(5)
C47 C46 1.368(6)
C47 C42 1.404(6)
N2 C22 1.448(5)
C46 C45 1.361(7)
C43 C44 1.373(7)
C43 C42 1.378(6)
C22 C27 1.400(5)
C36 C37 1.376(7)
C36 C35 1.402(6)
C40 C35 1.393(6)
C40 C39 1.401(7)
C24 C25 1.396(6)
F1 C32 1.395(6)
C30 C29 1.384(7)
C30 C31 1.397(7)
C39 C38 1.363(8)
C27 C26 1.396(6)
C41 C42 1.534(6)
C5 C6 1.402(6)
C5 C4 1.429(6)
C5 C10 1.435(6)
C26 C25 1.399(6)
C16 C15 1.368(7)
C16 C17 1.396(7)
C16 C21 1.550(7)
C44 C45 1.398(8)
F4 C51 1.358(6)
C25 C54 1.524(6)
C37 C38 1.396(7)
C51 C52 1.370(8)
C51 C50 1.370(9)
C15 C14 1.409(6)
C6 C1 1.381(8)
C6 C7 1.435(8)
C10 C9 1.362(6)
C9 C8 1.433(7)
C12 C4 1.456(6)
C29 C34 1.382(6)
C13 C14 1.381(6)
C13 C18 1.395(6)
C32 C31 1.328(8)
C32 C33 1.361(9)
C18 C17 1.373(6)
C18 C19 1.519(7)
C4 C3 1.389(7)
C3 C2 1.396(8)
C14 C20 1.508(7)
C7 C8 1.346(8)
C34 C33 1.401(7)
C53 C52 1.383(7)
C49 C50 1.411(7)
C1 C2 1.401(9)

loop_
_platon_squeeze_void_nr
_platon_squeeze_void_average_x
_platon_squeeze_void_average_y
_platon_squeeze_void_average_z
_platon_squeeze_void_volume
_platon_squeeze_void_count_electrons
1 0.279 -0.043 0.359 762.0 189.3
2 0.264 0.028 0.859 762.0 188.6
